data_8100523
loop_
_publ_author_name
'Akselrud, L. G.'
'Hanfland, M.'
'Schwarz, U.'

_publ_section_title
;
Refinement of the crystal structure of Sb-I, at 2.22 Gpa
;
_journal_issue 4
_journal_name_full 'Zeitschrift f\"ur Kristallographie - New Crystal Structures'
_journal_page_first 414
_journal_page_last 414
_journal_volume 218
_journal_year 2003
_chemical_formula_sum Sb
_chemical_formula_weight 730.5
_chemical_name_common Sb(1)
_space_group_IT_number 166
_symmetry_cell_setting trigonal
_symmetry_space_group_name_Hall '-R 3 2"'
_symmetry_space_group_name_H-M 'R -3 m :H'
_cell_angle_alpha 90
_cell_angle_beta 90
_cell_angle_gamma 120
_cell_formula_units_Z 6
_cell_length_a 4.2687(2)
_cell_length_b 4.2687(2)
_cell_length_c 10.9244(6)
_cell_volume 172.39(2)
_diffrn_ambient_pressure 2.22e+06
_diffrn_ambient_temperature 295
_exptl_crystal_density_diffrn 7.0359(1)
_pd_proc_ls_prof_R_factor 0.0662
_cod_original_sg_symbol_H-M 'R -3 m'
_cod_database_code 8100523

loop_
_symmetry_equiv_pos_as_xyz
x,y,z
-y,x-y,z
-x+y,-x,z
-y,-x,z
-x+y,y,z
x,x-y,z
-x,-y,-z
y,-x+y,-z
x-y,x,-z
y,x,-z
x-y,-y,-z
-x,-x+y,-z
1/3+x,2/3+y,2/3+z
1/3-y,2/3+x-y,2/3+z
1/3-x+y,2/3-x,2/3+z
1/3-y,2/3-x,2/3+z
1/3-x+y,2/3+y,2/3+z
1/3+x,2/3+x-y,2/3+z
1/3-x,2/3-y,2/3-z
1/3+y,2/3-x+y,2/3-z
1/3+x-y,2/3+x,2/3-z
1/3+y,2/3+x,2/3-z
1/3+x-y,2/3-y,2/3-z
1/3-x,2/3-x+y,2/3-z
2/3+x,1/3+y,1/3+z
2/3-y,1/3+x-y,1/3+z
2/3-x+y,1/3-x,1/3+z
2/3-y,1/3-x,1/3+z
2/3-x+y,1/3+y,1/3+z
2/3+x,1/3+x-y,1/3+z
2/3-x,1/3-y,1/3-z
2/3+y,1/3-x+y,1/3-z
2/3+x-y,1/3+x,1/3-z
2/3+y,1/3+x,1/3-z
2/3+x-y,1/3-y,1/3-z
2/3-x,1/3-x+y,1/3-z

loop_
_atom_site_aniso_label
_atom_site_aniso_U_11
_atom_site_aniso_U_22
_atom_site_aniso_U_33
_atom_site_aniso_U_12
_atom_site_aniso_U_13
_atom_site_aniso_U_23
Sb 0.0380(5) 0.0380(5) 0.0456(9) 0.0190(3) -0 -0

loop_
_atom_site_label
_atom_site_fract_x
_atom_site_fract_y
_atom_site_fract_z
_atom_site_thermal_displace_type
_atom_site_U_iso_or_equiv
_atom_site_symmetry_multiplicity
_atom_site_type_symbol
_atom_site_occupancy
Sb 0 0 0.23616(1) Uani 0.0405(5) 6 Sb 1.

loop_
_cod_related_entry_id
_cod_related_entry_database
_cod_related_entry_code
1 AMCSD 0011099
